data_4340512
loop_
_publ_author_name
'Lin, Xinsong'
'Tabassum, Danisa'
'Rudyk, Brent W.'
'Mar, Arthur'

_publ_section_title
;
 Manganese-Substituted Rare-Earth Zinc Arsenides RE1-yMnxZn2-xAs2 (RE =
 Eu-Lu) and RE2-yMnxZn4-xAs4 (RE = La-Nd, Sm, Gd).
;
_journal_issue 16
_journal_name_full 'Inorganic chemistry'
_journal_page_first 8431
_journal_page_last 8441
_journal_paper_doi 10.1021/ic501053v
_journal_volume 53
_journal_year 2014
_chemical_formula_structural 'Tb0.50 Mn0.40 Zn1.60 As2'
_chemical_formula_sum 'As2 Mn0.4 Tb0.5 Zn1.6'
_chemical_formula_weight 355.87
_chemical_name_common 'terbium manganese zinc arsenide (0.5/0.4/1.6/2)'
_chemical_name_systematic 'terbium manganese zinc arsenide (0.5/0.4/1.6/2)'
_space_group_IT_number 164
_symmetry_cell_setting trigonal
_symmetry_space_group_name_Hall '-P 3 2"'
_symmetry_space_group_name_H-M 'P -3 m 1'
_atom_sites_solution_primary direct
_atom_sites_solution_secondary difmap
_audit_creation_method SHELXL-97
_cell_angle_alpha 90.00
_cell_angle_beta 90.00
_cell_angle_gamma 120.00
_cell_formula_units_Z 1
_cell_length_a 4.1135(4)
_cell_length_b 4.1135(4)
_cell_length_c 6.7246(7)
_cell_measurement_reflns_used 1109
_cell_measurement_temperature 296(2)
_cell_measurement_theta_max 27.20
_cell_measurement_theta_min 5.72
_cell_volume 98.542(17)
_computing_cell_refinement 'Bruker SAINT 7.68A (Bruker, 2009)'
_computing_data_collection 'Bruker SMART 5.054 (Bruker, 1999)'
_computing_data_reduction 'Bruker SAINT 7.68A'
_computing_molecular_graphics 'ATOMS 5.1 (Dowty, 1999)'
_computing_publication_material 'Bruker SHELXTL 6.12'
_computing_structure_refinement 'Bruker SHELXTL 6.12'
_computing_structure_solution 'Bruker SHELXTL 6.12'
_diffrn_ambient_temperature 296(2)
_diffrn_measured_fraction_theta_full 1.000
_diffrn_measured_fraction_theta_max 1.000
_diffrn_measurement_device_type 'Bruker PLATFORM/SMART APEX II CCD'
_diffrn_measurement_method '\w scans'
_diffrn_radiation_monochromator graphite
_diffrn_radiation_source 'fine-focus sealed tube'
_diffrn_radiation_type MoK\a
_diffrn_radiation_wavelength 0.71073
_diffrn_reflns_av_R_equivalents 0.0320
_diffrn_reflns_av_sigmaI/netI 0.0147
_diffrn_reflns_limit_h_max 6
_diffrn_reflns_limit_h_min -6
_diffrn_reflns_limit_k_max 6
_diffrn_reflns_limit_k_min -6
_diffrn_reflns_limit_l_max 10
_diffrn_reflns_limit_l_min -10
_diffrn_reflns_number 1453
_diffrn_reflns_theta_full 33.09
_diffrn_reflns_theta_max 33.09
_diffrn_reflns_theta_min 3.03
_exptl_absorpt_coefficient_mu 36.253
_exptl_absorpt_correction_T_max 0.5583
_exptl_absorpt_correction_T_min 0.3622
_exptl_absorpt_correction_type numerical
_exptl_absorpt_process_details 'Bruker SHELXTL 6.12 (Sheldrick, 2001)'
_exptl_crystal_colour black
_exptl_crystal_density_diffrn 5.997
_exptl_crystal_density_method 'not measured'
_exptl_crystal_description irregular
_exptl_crystal_F_000 156
_exptl_crystal_size_max 0.04
_exptl_crystal_size_mid 0.04
_exptl_crystal_size_min 0.02
_refine_diff_density_max 2.301
_refine_diff_density_min -2.044
_refine_diff_density_rms 0.228
_refine_ls_extinction_coef 0.017(3)
_refine_ls_extinction_expression Fc^*^=kFc[1+0.001xFc^2^\l^3^/sin(2\q)]^-1/4^
_refine_ls_extinction_method SHELXL
_refine_ls_goodness_of_fit_ref 1.069
_refine_ls_matrix_type full
_refine_ls_number_parameters 15
_refine_ls_number_reflns 177
_refine_ls_number_restraints 0
_refine_ls_restrained_S_all 1.069
_refine_ls_R_factor_all 0.0280
_refine_ls_R_factor_gt 0.0248
_refine_ls_shift/su_max 0.000
_refine_ls_shift/su_mean 0.000
_refine_ls_structure_factor_coef Fsqd
_refine_ls_weighting_details 'calc w=1/[\s^2^(Fo^2^)+(0.0096P)^2^+1.1291P] where P=(Fo^2^+2Fc^2^)/3'
_refine_ls_weighting_scheme calc
_refine_ls_wR_factor_gt 0.0486
_refine_ls_wR_factor_ref 0.0500
_reflns_number_gt 164
_reflns_number_total 177
_reflns_threshold_expression I>2\s(I)
_cod_data_source_file ic501053v_si_002.cif
_cod_data_source_block Tb(Mn,Zn)2As2
_cod_depositor_comments 'Adding full bibliography for 4340510--4340524.cif.'
_cod_original_formula_sum 'As2 Mn0.40 Tb0.50 Zn1.60'
_cod_database_code 4340512

loop_
_symmetry_equiv_pos_as_xyz
'x, y, z'
'-y, x-y, z'
'-x+y, -x, z'
'y, x, -z'
'x-y, -y, -z'
'-x, -x+y, -z'
'-x, -y, -z'
'y, -x+y, -z'
'x-y, x, -z'
'-y, -x, z'
'-x+y, y, z'
'x, x-y, z'

loop_
_atom_site_label
_atom_site_type_symbol
_atom_site_fract_x
_atom_site_fract_y
_atom_site_fract_z
_atom_site_U_iso_or_equiv
_atom_site_adp_type
_atom_site_occupancy
_atom_site_symmetry_multiplicity
_atom_site_calc_flag
_atom_site_refinement_flags
Tb Tb 0.0000 0.0000 0.0000 0.0167(3) Uani 0.516(4) 12 d SP
Zn Zn 0.3333 0.6667 0.6259(2) 0.0225(4) Uani 0.791(5) 6 d SP
Mn Mn 0.3333 0.6667 0.816(2) 0.058(4) Uani 0.209(5) 6 d SP
As As 0.3333 0.6667 0.24267(12) 0.0137(3) Uani 1 6 d S

loop_
_atom_site_aniso_label
_atom_site_aniso_U_11
_atom_site_aniso_U_22
_atom_site_aniso_U_33
_atom_site_aniso_U_23
_atom_site_aniso_U_13
_atom_site_aniso_U_12
Tb 0.0170(4) 0.0170(4) 0.0162(5) 0.000 0.000 0.0085(2)
Zn 0.0161(5) 0.0161(5) 0.0353(9) 0.000 0.000 0.0081(2)
Mn 0.025(3) 0.025(3) 0.122(13) 0.000 0.000 0.0126(15)
As 0.0132(3) 0.0132(3) 0.0146(4) 0.000 0.000 0.00662(15)

loop_
_atom_type_symbol
_atom_type_description
_atom_type_scat_dispersion_real
_atom_type_scat_dispersion_imag
_atom_type_scat_source
Mn Mn 0.3368 0.7283 'International Tables Vol C Tables 4.2.6.8 and 6.1.1.4'
Zn Zn 0.2839 1.4301 'International Tables Vol C Tables 4.2.6.8 and 6.1.1.4'
As As 0.0499 2.0058 'International Tables Vol C Tables 4.2.6.8 and 6.1.1.4'
Tb Tb -0.1723 4.1537 'International Tables Vol C Tables 4.2.6.8 and 6.1.1.4'

loop_
_geom_angle_atom_site_label_1
_geom_angle_atom_site_label_2
_geom_angle_atom_site_label_3
_geom_angle
_geom_angle_site_symmetry_1
_geom_angle_site_symmetry_3
Mn Tb Mn 180.0(6) 7_666 1_444
Mn Tb Mn 100.4(4) 7_666 7_556
Mn Tb Mn 79.6(4) 1_444 7_556
Mn Tb Mn 79.6(4) 7_666 1_554
Mn Tb Mn 100.4(4) 1_444 1_554
Mn Tb Mn 180.0 7_556 1_554
Mn Tb Mn 100.4(4) 7_666 7_566
Mn Tb Mn 79.6(4) 1_444 7_566
Mn Tb Mn 100.4(4) 7_556 7_566
Mn Tb Mn 79.6(4) 1_554 7_566
Mn Tb Mn 79.6(4) 7_666 1_544
Mn Tb Mn 100.4(4) 1_444 1_544
Mn Tb Mn 79.6(4) 7_556 1_544
Mn Tb Mn 100.4(4) 1_554 1_544
Mn Tb Mn 180.0 7_566 1_544
Mn Tb As 128.84(12) 7_666 7
Mn Tb As 51.16(12) 1_444 7
Mn Tb As 62.0(3) 7_556 7
Mn Tb As 118.0(3) 1_554 7
Mn Tb As 128.83(12) 7_566 7
Mn Tb As 51.17(12) 1_544 7
Mn Tb As 62.0(3) 7_666 7_665
Mn Tb As 118.0(3) 1_444 7_665
Mn Tb As 128.84(12) 7_556 7_665
Mn Tb As 51.16(12) 1_554 7_665
Mn Tb As 128.83(12) 7_566 7_665
Mn Tb As 51.17(12) 1_544 7_665
As Tb As 91.09(2) 7 7_665
Mn Tb As 118.0(3) 7_666 1_445
Mn Tb As 62.0(3) 1_444 1_445
Mn Tb As 51.16(12) 7_556 1_445
Mn Tb As 128.84(12) 1_554 1_445
Mn Tb As 51.17(12) 7_566 1_445
Mn Tb As 128.83(12) 1_544 1_445
As Tb As 88.91(2) 7 1_445
As Tb As 180.00(3) 7_665 1_445
Mn Tb As 51.16(12) 7_666 .
Mn Tb As 128.84(12) 1_444 .
Mn Tb As 118.0(3) 7_556 .
Mn Tb As 62.0(3) 1_554 .
Mn Tb As 51.17(12) 7_566 .
Mn Tb As 128.83(12) 1_544 .
As Tb As 180.0 7 .
As Tb As 88.91(2) 7_665 .
As Tb As 91.09(2) 1_445 .
Mn Tb As 128.83(12) 7_666 7_565
Mn Tb As 51.17(12) 1_444 7_565
Mn Tb As 128.83(12) 7_556 7_565
Mn Tb As 51.17(12) 1_554 7_565
Mn Tb As 62.0(3) 7_566 7_565
Mn Tb As 118.0(3) 1_544 7_565
As Tb As 91.08(2) 7 7_565
As Tb As 91.08(2) 7_665 7_565
As Tb As 88.92(2) 1_445 7_565
As Tb As 88.91(2) . 7_565
Mn Tb As 51.17(12) 7_666 1_545
Mn Tb As 128.83(12) 1_444 1_545
Mn Tb As 51.17(12) 7_556 1_545
Mn Tb As 128.83(12) 1_554 1_545
Mn Tb As 118.0(3) 7_566 1_545
Mn Tb As 62.0(3) 1_544 1_545
As Tb As 88.92(2) 7 1_545
As Tb As 88.92(2) 7_665 1_545
As Tb As 91.08(2) 1_445 1_545
As Tb As 91.09(2) . 1_545
As Tb As 180.00(3) 7_565 1_545
Mn Zn As 69.59(4) . 7_666
Mn Zn As 69.59(4) . 7_676
As Zn As 108.52(4) 7_666 7_676
Mn Zn As 69.59(4) . 7_566
As Zn As 108.52(4) 7_666 7_566
As Zn As 108.51(4) 7_676 7_566
Mn Zn As 180.000(5) . .
As Zn As 110.41(4) 7_666 .
As Zn As 110.41(4) 7_676 .
As Zn As 110.41(4) 7_566 .
Mn Zn Zn 125.49(5) . 7_666
As Zn Zn 55.90(3) 7_666 7_666
As Zn Zn 125.734(18) 7_676 7_666
As Zn Zn 125.734(19) 7_566 7_666
As Zn Zn 54.51(5) . 7_666
Mn Zn Zn 125.49(5) . 7_566
As Zn Zn 125.734(19) 7_666 7_566
As Zn Zn 125.733(19) 7_676 7_566
As Zn Zn 55.90(3) 7_566 7_566
As Zn Zn 54.51(5) . 7_566
Zn Zn Zn 89.68(7) 7_666 7_566
Mn Zn Zn 125.49(5) . 7_676
As Zn Zn 125.734(19) 7_666 7_676
As Zn Zn 55.90(3) 7_676 7_676
As Zn Zn 125.733(19) 7_566 7_676
As Zn Zn 54.51(5) . 7_676
Zn Zn Zn 89.68(7) 7_666 7_676
Zn Zn Zn 89.68(7) 7_566 7_676
Mn Zn Tb 43.352(19) . 1_666
As Zn Tb 54.88(2) 7_666 1_666
As Zn Tb 54.88(2) 7_676 1_666
As Zn Tb 112.94(6) 7_566 1_666
As Zn Tb 136.648(19) . 1_666
Zn Zn Tb 98.20(3) 7_666 1_666
Zn Zn Tb 168.84(7) 7_566 1_666
Zn Zn Tb 98.20(3) 7_676 1_666
Mn Zn Tb 43.352(19) . 1_566
As Zn Tb 112.94(6) 7_666 1_566
As Zn Tb 54.88(2) 7_676 1_566
As Zn Tb 54.88(2) 7_566 1_566
As Zn Tb 136.648(19) . 1_566
Zn Zn Tb 168.84(7) 7_666 1_566
Zn Zn Tb 98.20(3) 7_566 1_566
Zn Zn Tb 98.20(3) 7_676 1_566
Tb Zn Tb 72.96(3) 1_666 1_566
Mn Zn Tb 43.35(2) . 1_556
As Zn Tb 54.88(2) 7_666 1_556
As Zn Tb 112.94(6) 7_676 1_556
As Zn Tb 54.88(2) 7_566 1_556
As Zn Tb 136.648(19) . 1_556
Zn Zn Tb 98.20(3) 7_666 1_556
Zn Zn Tb 98.20(3) 7_566 1_556
Zn Zn Tb 168.84(7) 7_676 1_556
Tb Zn Tb 72.96(3) 1_666 1_556
Tb Zn Tb 72.96(3) 1_566 1_556
Zn Mn As 80.6(4) . 7_666
Zn Mn As 80.6(4) . 7_566
As Mn As 117.4(2) 7_666 7_566
Zn Mn As 80.6(4) . 7_676
As Mn As 117.4(2) 7_666 7_676
As Mn As 117.4(2) 7_566 7_676
Zn Mn Tb 117.5(3) . 1_566
As Mn Tb 161.9(7) 7_666 1_566
As Mn Tb 68.80(9) 7_566 1_566
As Mn Tb 68.80(9) 7_676 1_566
Zn Mn Tb 117.5(3) . 1_666
As Mn Tb 68.80(9) 7_666 1_666
As Mn Tb 161.9(7) 7_566 1_666
As Mn Tb 68.80(9) 7_676 1_666
Tb Mn Tb 100.4(4) 1_566 1_666
Zn Mn Tb 117.5(3) . 1_556
As Mn Tb 68.80(9) 7_666 1_556
As Mn Tb 68.80(9) 7_566 1_556
As Mn Tb 161.9(7) 7_676 1_556
Tb Mn Tb 100.4(4) 1_566 1_556
Tb Mn Tb 100.4(4) 1_666 1_556
Zn Mn As 180.0 . 1_556
As Mn As 99.4(4) 7_666 1_556
As Mn As 99.4(4) 7_566 1_556
As Mn As 99.4(4) 7_676 1_556
Tb Mn As 62.5(3) 1_566 1_556
Tb Mn As 62.5(3) 1_666 1_556
Tb Mn As 62.5(3) 1_556 1_556
Mn As Mn 117.4(2) 7_666 7_566
Mn As Mn 117.4(2) 7_666 7_676
Mn As Mn 117.4(2) 7_566 7_676
Mn As Zn 29.9(4) 7_666 7_666
Mn As Zn 121.30(12) 7_566 7_666
Mn As Zn 121.30(12) 7_676 7_666
Mn As Zn 121.30(12) 7_666 7_676
Mn As Zn 121.30(12) 7_566 7_676
Mn As Zn 29.9(4) 7_676 7_676
Zn As Zn 108.51(4) 7_666 7_676
Mn As Zn 121.30(12) 7_666 7_566
Mn As Zn 29.9(4) 7_566 7_566
Mn As Zn 121.30(12) 7_676 7_566
Zn As Zn 108.51(4) 7_666 7_566
Zn As Zn 108.51(4) 7_676 7_566
Mn As Zn 99.4(4) 7_666 .
Mn As Zn 99.4(4) 7_566 .
Mn As Zn 99.4(4) 7_676 .
Zn As Zn 69.59(4) 7_666 .
Zn As Zn 69.59(4) 7_676 .
Zn As Zn 69.59(4) 7_566 .
Mn As Mn 80.6(4) 7_666 1_554
Mn As Mn 80.6(4) 7_566 1_554
Mn As Mn 80.6(4) 7_676 1_554
Zn As Mn 110.41(4) 7_666 1_554
Zn As Mn 110.41(4) 7_676 1_554
Zn As Mn 110.41(4) 7_566 1_554
Zn As Mn 180.000(1) . 1_554
Mn As Tb 136.1(4) 7_666 1_565
Mn As Tb 60.0(2) 7_566 1_565
Mn As Tb 60.0(2) 7_676 1_565
Zn As Tb 165.92(5) 7_666 1_565
Zn As Tb 79.12(2) 7_676 1_565
Zn As Tb 79.12(2) 7_566 1_565
Zn As Tb 124.493(14) . 1_565
Mn As Tb 55.507(14) 1_554 1_565
Mn As Tb 60.0(2) 7_666 .
Mn As Tb 60.0(2) 7_566 .
Mn As Tb 136.1(4) 7_676 .
Zn As Tb 79.12(2) 7_666 .
Zn As Tb 165.92(5) 7_676 .
Zn As Tb 79.12(2) 7_566 .
Zn As Tb 124.493(14) . .
Mn As Tb 55.506(14) 1_554 .
Tb As Tb 91.09(2) 1_565 .
Mn As Tb 60.0(2) 7_666 1_665
Mn As Tb 136.1(4) 7_566 1_665
Mn As Tb 60.0(2) 7_676 1_665
Zn As Tb 79.12(2) 7_666 1_665
Zn As Tb 79.12(2) 7_676 1_665
Zn As Tb 165.92(5) 7_566 1_665
Zn As Tb 124.493(14) . 1_665
Mn As Tb 55.506(14) 1_554 1_665
Tb As Tb 91.09(2) 1_565 1_665
Tb As Tb 91.09(2) . 1_665

loop_
_geom_bond_atom_site_label_1
_geom_bond_atom_site_label_2
_geom_bond_distance
_geom_bond_site_symmetry_2
Tb Mn 2.678(7) 7_666
Tb Mn 2.678(7) 1_444
Tb Mn 2.678(7) 7_556
Tb Mn 2.678(7) 1_554
Tb Mn 2.678(7) 7_566
Tb Mn 2.678(7) 1_544
Tb As 2.8815(5) 7
Tb As 2.8815(5) 7_665
Tb As 2.8815(5) 1_445
Tb As 2.8815(5) .
Tb As 2.8815(5) 7_565
Tb As 2.8815(5) 1_545
Zn Mn 1.279(16) .
Zn As 2.5340(7) 7_666
Zn As 2.5340(7) 7_676
Zn As 2.5340(7) 7_566
Zn As 2.5771(18) .
Zn Zn 2.9168(19) 7_666
Zn Zn 2.9168(19) 7_566
Zn Zn 2.9168(19) 7_676
Zn Tb 3.4596(12) 1_666
Zn Tb 3.4596(12) 1_566
Zn Tb 3.4596(12) 1_556
Mn As 2.408(3) 7_666
Mn As 2.408(3) 7_566
Mn As 2.408(3) 7_676
Mn Tb 2.678(7) 1_566
Mn Tb 2.678(7) 1_666
Mn Tb 2.678(7) 1_556
Mn As 2.869(16) 1_556
As Mn 2.408(3) 7_666
As Mn 2.408(3) 7_566
As Mn 2.408(3) 7_676
As Zn 2.5340(7) 7_666
As Zn 2.5340(7) 7_676
As Zn 2.5340(7) 7_566
As Mn 2.869(16) 1_554
As Tb 2.8815(5) 1_565
As Tb 2.8815(5) 1_665
